data_2300279
loop_
_publ_author_name
'Purwanto, A.'
'Fajar, A.'
'Mugirahardjo, H.'
'Fergus, J. W.'
'Wang, K.'

_publ_section_title
;
 Cation distribution in spinel (Mn,Co,Cr)~3~O~4~ at room temperature
;
_journal_issue 3
_journal_name_full 'Journal of Applied Crystallography'
_journal_page_first 394
_journal_page_last 400
_journal_paper_doi 10.1107/S0021889810008150
_journal_volume 43
_journal_year 2010
_chemical_formula_sum 'Co0.15 Cr0.42 Mn0.19 O'
_chemical_formula_weight 56.56
_chemical_name_systematic ' ?'
_space_group_IT_number 227
_symmetry_cell_setting cubic
_symmetry_space_group_name_Hall '-F 4vw 2vw 3'
_symmetry_space_group_name_H-M 'F d -3 m :2'
_cell_angle_alpha 90.0
_cell_angle_beta 90.0
_cell_angle_gamma 90.0
_cell_formula_units_Z 32
_cell_length_a 8.3777(10)
_cell_length_b 8.3777
_cell_length_c 8.3777
_cell_volume 588.00(7)
_pd_block_id 2010-02-12T08:55|MN0_4CO0_6CR2O4_phase1|Agus_Purwanto||
_pd_phase_name 'F d -3 m, choice 2'
_cod_data_source_file db5075.cif
_cod_data_source_block MN0_4CO0_6CR2O4_phase_1
_cod_depositor_comments
;
The following automatic conversions were performed:
'_geom_angle_publ_flag' value 'N' changed to 'n' according to
'/home/saulius/struct/CIF-dictionaries/cif_core.dic' dictionary named
'cif_core.dic' version 2.4.1 from 2010-06-29 (70
times).

'_geom_bond_publ_flag' value 'N' changed to 'n' according to
'/home/saulius/struct/CIF-dictionaries/cif_core.dic' dictionary named
'cif_core.dic' version 2.4.1 from 2010-06-29 (52 times).

Automatic conversion script
Id: cif_fix_enum 1527 2010-12-29 10:47:43Z saulius 
;
_cod_original_cell_volume 588.01(22)
_cod_original_sg_symbol_H-M 'F d -3 m'
_cod_database_code 2300279

loop_
_symmetry_equiv_pos_site_id
_symmetry_equiv_pos_as_xyz
1 +x,+y,+z
2 +z,+x,+y
3 +y,+z,+x
4 +x+1/4,+y+1/4,-z
5 -z,+x+1/4,+y+1/4
6 +y+1/4,-z,+x+1/4
7 -z+1/4,+x+1/2,-y+3/4
8 -y+3/4,-z+1/4,+x+1/2
9 +y+1/2,-z+1/4,-x+3/4
10 -x+3/4,+y+1/2,-z+1/4
11 -z+1/4,-x+3/4,+y+1/2
12 +x+1/2,-y+3/4,-z+1/4
13 +y,+x,+z
14 +z,+y,+x
15 +x,+z,+y
16 +y+1/4,+x+1/4,-z
17 -z,+y+1/4,+x+1/4
18 +x+1/4,-z,+y+1/4
19 -z+1/4,+y+1/2,-x+3/4
20 -x+3/4,-z+1/4,+y+1/2
21 +x+1/2,-z+1/4,-y+3/4
22 -y+3/4,+x+1/2,-z+1/4
23 -z+1/4,-y+3/4,+x+1/2
24 +y+1/2,-x+3/4,-z+1/4
-1 -x,-y,-z
-2 -z,-x,-y
-3 -y,-z,-x
-4 -x+3/4,-y+3/4,+z
-5 +z,-x+3/4,-y+3/4
-6 -y+3/4,+z,-x+3/4
-7 +z+3/4,-x+1/2,+y+1/4
-8 +y+1/4,+z+3/4,-x+1/2
-9 -y+1/2,+z+3/4,+x+1/4
-10 +x+1/4,-y+1/2,+z+3/4
-11 +z+3/4,+x+1/4,-y+1/2
-12 -x+1/2,+y+1/4,+z+3/4
-13 -y,-x,-z
-14 -z,-y,-x
-15 -x,-z,-y
-16 -y+3/4,-x+3/4,+z
-17 +z,-y+3/4,-x+3/4
-18 -x+3/4,+z,-y+3/4
-19 +z+3/4,-y+1/2,+x+1/4
-20 +x+1/4,+z+3/4,-y+1/2
-21 -x+1/2,+z+3/4,+y+1/4
-22 +y+1/4,-x+1/2,+z+3/4
-23 +z+3/4,+y+1/4,-x+1/2
-24 -y+1/2,+x+1/4,+z+3/4
101 +x,+y+1/2,+z+1/2
102 +z,+x+1/2,+y+1/2
103 +y,+z+1/2,+x+1/2
104 +x+1/4,+y+3/4,-z+1/2
105 -z,+x+3/4,+y+3/4
106 +y+1/4,-z+1/2,+x+3/4
107 -z+1/4,+x,-y+1/4
108 -y+3/4,-z+3/4,+x
109 +y+1/2,-z+3/4,-x+1/4
110 -x+3/4,+y,-z+3/4
111 -z+1/4,-x+1/4,+y
112 +x+1/2,-y+1/4,-z+3/4
113 +y,+x+1/2,+z+1/2
114 +z,+y+1/2,+x+1/2
115 +x,+z+1/2,+y+1/2
116 +y+1/4,+x+3/4,-z+1/2
117 -z,+y+3/4,+x+3/4
118 +x+1/4,-z+1/2,+y+3/4
119 -z+1/4,+y,-x+1/4
120 -x+3/4,-z+3/4,+y
121 +x+1/2,-z+3/4,-y+1/4
122 -y+3/4,+x,-z+3/4
123 -z+1/4,-y+1/4,+x
124 +y+1/2,-x+1/4,-z+3/4
-101 -x,-y+1/2,-z+1/2
-102 -z,-x+1/2,-y+1/2
-103 -y,-z+1/2,-x+1/2
-104 -x+3/4,-y+1/4,+z+1/2
-105 +z,-x+1/4,-y+1/4
-106 -y+3/4,+z+1/2,-x+1/4
-107 +z+3/4,-x,+y+3/4
-108 +y+1/4,+z+1/4,-x
-109 -y+1/2,+z+1/4,+x+3/4
-110 +x+1/4,-y,+z+1/4
-111 +z+3/4,+x+3/4,-y
-112 -x+1/2,+y+3/4,+z+1/4
-113 -y,-x+1/2,-z+1/2
-114 -z,-y+1/2,-x+1/2
-115 -x,-z+1/2,-y+1/2
-116 -y+3/4,-x+1/4,+z+1/2
-117 +z,-y+1/4,-x+1/4
-118 -x+3/4,+z+1/2,-y+1/4
-119 +z+3/4,-y,+x+3/4
-120 +x+1/4,+z+1/4,-y
-121 -x+1/2,+z+1/4,+y+3/4
-122 +y+1/4,-x,+z+1/4
-123 +z+3/4,+y+3/4,-x
-124 -y+1/2,+x+3/4,+z+1/4
201 +x+1/2,+y,+z+1/2
202 +z+1/2,+x,+y+1/2
203 +y+1/2,+z,+x+1/2
204 +x+3/4,+y+1/4,-z+1/2
205 -z+1/2,+x+1/4,+y+3/4
206 +y+3/4,-z,+x+3/4
207 -z+3/4,+x+1/2,-y+1/4
208 -y+1/4,-z+1/4,+x
209 +y,-z+1/4,-x+1/4
210 -x+1/4,+y+1/2,-z+3/4
211 -z+3/4,-x+3/4,+y
212 +x,-y+3/4,-z+3/4
213 +y+1/2,+x,+z+1/2
214 +z+1/2,+y,+x+1/2
215 +x+1/2,+z,+y+1/2
216 +y+3/4,+x+1/4,-z+1/2
217 -z+1/2,+y+1/4,+x+3/4
218 +x+3/4,-z,+y+3/4
219 -z+3/4,+y+1/2,-x+1/4
220 -x+1/4,-z+1/4,+y
221 +x,-z+1/4,-y+1/4
222 -y+1/4,+x+1/2,-z+3/4
223 -z+3/4,-y+3/4,+x
224 +y,-x+3/4,-z+3/4
-201 -x+1/2,-y,-z+1/2
-202 -z+1/2,-x,-y+1/2
-203 -y+1/2,-z,-x+1/2
-204 -x+1/4,-y+3/4,+z+1/2
-205 +z+1/2,-x+3/4,-y+1/4
-206 -y+1/4,+z,-x+1/4
-207 +z+1/4,-x+1/2,+y+3/4
-208 +y+3/4,+z+3/4,-x
-209 -y,+z+3/4,+x+3/4
-210 +x+3/4,-y+1/2,+z+1/4
-211 +z+1/4,+x+1/4,-y
-212 -x,+y+1/4,+z+1/4
-213 -y+1/2,-x,-z+1/2
-214 -z+1/2,-y,-x+1/2
-215 -x+1/2,-z,-y+1/2
-216 -y+1/4,-x+3/4,+z+1/2
-217 +z+1/2,-y+3/4,-x+1/4
-218 -x+1/4,+z,-y+1/4
-219 +z+1/4,-y+1/2,+x+3/4
-220 +x+3/4,+z+3/4,-y
-221 -x,+z+3/4,+y+3/4
-222 +y+3/4,-x+1/2,+z+1/4
-223 +z+1/4,+y+1/4,-x
-224 -y,+x+1/4,+z+1/4
301 +x+1/2,+y+1/2,+z
302 +z+1/2,+x+1/2,+y
303 +y+1/2,+z+1/2,+x
304 +x+3/4,+y+3/4,-z
305 -z+1/2,+x+3/4,+y+1/4
306 +y+3/4,-z+1/2,+x+1/4
307 -z+3/4,+x,-y+3/4
308 -y+1/4,-z+3/4,+x+1/2
309 +y,-z+3/4,-x+3/4
310 -x+1/4,+y,-z+1/4
311 -z+3/4,-x+1/4,+y+1/2
312 +x,-y+1/4,-z+1/4
313 +y+1/2,+x+1/2,+z
314 +z+1/2,+y+1/2,+x
315 +x+1/2,+z+1/2,+y
316 +y+3/4,+x+3/4,-z
317 -z+1/2,+y+3/4,+x+1/4
318 +x+3/4,-z+1/2,+y+1/4
319 -z+3/4,+y,-x+3/4
320 -x+1/4,-z+3/4,+y+1/2
321 +x,-z+3/4,-y+3/4
322 -y+1/4,+x,-z+1/4
323 -z+3/4,-y+1/4,+x+1/2
324 +y,-x+1/4,-z+1/4
-301 -x+1/2,-y+1/2,-z
-302 -z+1/2,-x+1/2,-y
-303 -y+1/2,-z+1/2,-x
-304 -x+1/4,-y+1/4,+z
-305 +z+1/2,-x+1/4,-y+3/4
-306 -y+1/4,+z+1/2,-x+3/4
-307 +z+1/4,-x,+y+1/4
-308 +y+3/4,+z+1/4,-x+1/2
-309 -y,+z+1/4,+x+1/4
-310 +x+3/4,-y,+z+3/4
-311 +z+1/4,+x+3/4,-y+1/2
-312 -x,+y+3/4,+z+3/4
-313 -y+1/2,-x+1/2,-z
-314 -z+1/2,-y+1/2,-x
-315 -x+1/2,-z+1/2,-y
-316 -y+1/4,-x+1/4,+z
-317 +z+1/2,-y+1/4,-x+3/4
-318 -x+1/4,+z+1/2,-y+3/4
-319 +z+1/4,-y,+x+1/4
-320 +x+3/4,+z+1/4,-y+1/2
-321 -x,+z+1/4,+y+1/4
-322 +y+3/4,-x,+z+3/4
-323 +z+1/4,+y+3/4,-x+1/2
-324 -y,+x+3/4,+z+3/4

loop_
_atom_site_type_symbol
_atom_site_label
_atom_site_fract_x
_atom_site_fract_y
_atom_site_fract_z
_atom_site_occupancy
_atom_site_thermal_displace_type
_atom_site_U_iso_or_equiv
_atom_site_symmetry_multiplicity
O- O-2_16 0.26254(8) 0.26254(8) 0.26254(8) 1.0 Uiso 0.0056(4) 32
Cr Cr+3_5 0.5 0.5 0.5 0.831(6) Uiso 0.0107(7) 16
Co Co+2_5 0.125 0.125 0.125 0.580(14) Uiso 0.0122(32) 8
Mn Mn+2_5 0.125 0.125 0.125 0.420(14) Uiso 0.019(4) 8
Mn Mn+3_5 0.5 0.5 0.5 0.169(6) Uiso 0.087(17) 16

loop_
_atom_type_symbol
_atom_type_number_in_cell
Cr 13.297
Co 4.641
O- 32.0
Mn 3.359
Mn 2.703

loop_
_geom_angle_atom_site_label_1
_geom_angle_atom_site_label_2
_geom_angle_atom_site_label_3
_geom_angle
_geom_angle_site_symmetry_1
_geom_angle_site_symmetry_2
_geom_angle_site_symmetry_3
_geom_angle_publ_flag
Cr+3_52 O-2_16 Cr+3_52 95.87(4) -4_654 . -5_555 n
Cr+3_52 O-2_16 Cr+3_52 95.87(4) -4_654 . -6_645 n
Cr+3_52 O-2_16 Co+2_59 120.993(30) -4_564 . 1_555 n
Cr+3_52 O-2_16 Mn+2_55 120.993(30) -4_554 . 1_555 n
Cr+3_52 O-2_16 Mn+3_55 0.0 -4_554 . -4_554 n
Cr+3_52 O-2_16 Mn+3_55 95.87(4) -4_554 . -5_455 n
Cr+3_52 O-2_16 Mn+3_55 95.87(4) -4_554 . -6_545 n
Cr+3_52 O-2_16 Cr+3_52 95.87(4) -5_555 . -6_645 n
Cr+3_52 O-2_16 Co+2_59 120.993(30) -5_465 . 1_555 n
Cr+3_52 O-2_16 Mn+2_55 120.993(30) -5_455 . 1_555 n
Cr+3_52 O-2_16 Mn+3_55 95.87(4) -5_455 . -4_554 n
Cr+3_52 O-2_16 Mn+3_55 0.0 -5_455 . -5_455 n
Cr+3_52 O-2_16 Mn+3_55 95.87(4) -5_455 . -6_545 n
Cr+3_52 O-2_16 Co+2_59 120.993(30) -6_555 . 1_555 n
Cr+3_52 O-2_16 Mn+2_55 120.993(30) -6_545 . 1_555 n
Cr+3_52 O-2_16 Mn+3_55 95.87(4) -6_545 . -4_554 n
Cr+3_52 O-2_16 Mn+3_55 95.87(4) -6_545 . -5_455 n
Cr+3_52 O-2_16 Mn+3_55 0.0 -6_545 . -6_545 n
Co+2_59 O-2_16 Mn+2_55 0.0 1_555 . 1_555 n
Co+2_59 O-2_16 Mn+3_55 120.993(30) 1_555 . -4_554 n
Co+2_59 O-2_16 Mn+3_55 120.993(30) 1_555 . -5_455 n
Co+2_59 O-2_16 Mn+3_55 120.993(30) 1_555 . -6_545 n
Mn+2_55 O-2_16 Mn+3_55 120.993(30) 1_555 . -4_554 n
Mn+2_55 O-2_16 Mn+3_55 120.993(30) 1_555 . -5_455 n
Mn+2_55 O-2_16 Mn+3_55 120.993(30) 1_555 . -6_545 n
Mn+3_55 O-2_16 Mn+3_55 95.87(4) -4_554 . -5_455 n
Mn+3_55 O-2_16 Mn+3_55 95.87(4) -4_554 . -6_545 n
Mn+3_55 O-2_16 Mn+3_55 95.87(4) -5_455 . -6_545 n
O-2_16 Cr+3_52 O-2_16 83.81(4) 4_556 . 5_655 n
O-2_16 Cr+3_52 O-2_16 83.81(4) 4_556 . 6_565 n
O-2_16 Cr+3_52 O-2_16 180.0 4_556 . -4_555 n
O-2_16 Cr+3_52 O-2_16 96.19(4) 4_556 . -5_456 n
O-2_16 Cr+3_52 O-2_16 96.19(4) 4_556 . -6_546 n
O-2_16 Cr+3_52 O-2_16 83.81(4) 5_655 . 6_565 n
O-2_16 Cr+3_52 O-2_16 96.19(4) 5_655 . -4_555 n
O-2_16 Cr+3_52 O-2_16 180.0 5_655 . -5_456 n
O-2_16 Cr+3_52 O-2_16 96.19(4) 5_655 . -6_546 n
O-2_16 Cr+3_52 O-2_16 96.19(4) 6_565 . -4_555 n
O-2_16 Cr+3_52 O-2_16 96.19(4) 6_565 . -5_456 n
O-2_16 Cr+3_52 O-2_16 180.0 6_565 . -6_546 n
O-2_16 Cr+3_52 O-2_16 83.81(4) -4_555 . -5_456 n
O-2_16 Cr+3_52 O-2_16 83.81(4) -4_555 . -6_546 n
O-2_16 Cr+3_52 O-2_16 83.81(4) -5_456 . -6_546 n
O-2_16 Co+2_59 O-2_16 109.471(5) 1_555 . 107_434 n
O-2_16 Co+2_59 O-2_16 109.471(9) 1_555 . 111_434 n
O-2_16 Co+2_59 O-2_16 109.471(5) 1_555 . -105_445 n
O-2_16 Co+2_59 O-2_16 109.471(5) 107_434 . 111_434 n
O-2_16 Co+2_59 O-2_16 109.471(9) 107_434 . -105_445 n
O-2_16 Co+2_59 O-2_16 109.471(5) 111_434 . -105_445 n
O-2_16 Mn+2_55 O-2_16 109.471(5) 1_555 . 107_434 n
O-2_16 Mn+2_55 O-2_16 109.471(9) 1_555 . 111_434 n
O-2_16 Mn+2_55 O-2_16 109.471(5) 1_555 . -105_445 n
O-2_16 Mn+2_55 O-2_16 109.471(5) 107_434 . 111_434 n
O-2_16 Mn+2_55 O-2_16 109.471(9) 107_434 . -105_445 n
O-2_16 Mn+2_55 O-2_16 109.471(5) 111_434 . -105_445 n
O-2_16 Mn+3_55 O-2_16 83.81(4) 4_556 . 5_655 n
O-2_16 Mn+3_55 O-2_16 83.81(4) 4_556 . 6_565 n
O-2_16 Mn+3_55 O-2_16 180.0 4_556 . -4_555 n
O-2_16 Mn+3_55 O-2_16 96.19(4) 4_556 . -5_456 n
O-2_16 Mn+3_55 O-2_16 96.19(4) 4_556 . -6_546 n
O-2_16 Mn+3_55 O-2_16 83.81(4) 5_655 . 6_565 n
O-2_16 Mn+3_55 O-2_16 96.19(4) 5_655 . -4_555 n
O-2_16 Mn+3_55 O-2_16 180.0 5_655 . -5_456 n
O-2_16 Mn+3_55 O-2_16 96.19(4) 5_655 . -6_546 n
O-2_16 Mn+3_55 O-2_16 96.19(4) 6_565 . -4_555 n
O-2_16 Mn+3_55 O-2_16 96.19(4) 6_565 . -5_456 n
O-2_16 Mn+3_55 O-2_16 180.0 6_565 . -6_546 n
O-2_16 Mn+3_55 O-2_16 83.81(4) -4_555 . -5_456 n
O-2_16 Mn+3_55 O-2_16 83.81(4) -4_555 . -6_546 n
O-2_16 Mn+3_55 O-2_16 83.81(4) -5_456 . -6_546 n

loop_
_geom_bond_atom_site_label_1
_geom_bond_atom_site_label_2
_geom_bond_distance
_geom_bond_site_symmetry_1
_geom_bond_site_symmetry_2
_geom_bond_publ_flag
O-2_16 Cr+3_52 1.9949(7) . -4_555 n
O-2_16 Cr+3_52 1.9949(7) . -5_555 n
O-2_16 Cr+3_52 1.9949(7) . -6_555 n
O-2_16 Co+2_59 1.9958(12) . 1_555 n
O-2_16 Mn+2_55 1.9958(12) . 1_555 n
O-2_16 Mn+3_55 1.9949(7) . -4_555 n
O-2_16 Mn+3_55 1.9949(7) . -5_555 n
O-2_16 Mn+3_55 1.9949(7) . -6_555 n
Cr+3_52 O-2_16 1.9949(7) . 4_556 n
Cr+3_52 O-2_16 1.9949(7) . 5_655 n
Cr+3_52 O-2_16 1.9949(7) . 6_565 n
Cr+3_52 O-2_16 1.9949(7) . -4_555 n
Cr+3_52 O-2_16 1.9949(7) . -5_555 n
Cr+3_52 O-2_16 1.9949(7) . -6_555 n
Cr+3_52 Cr+3_52 2.9620(4) . 4_556 n
Cr+3_52 Cr+3_52 2.96198(26) . 5_655 n
Cr+3_52 Cr+3_52 2.96198(26) . 6_565 n
Cr+3_52 Cr+3_52 2.9620(4) . -4_555 n
Cr+3_52 Cr+3_52 2.96198(26) . -5_555 n
Cr+3_52 Cr+3_52 2.96198(26) . -6_555 n
Cr+3_52 Mn+3_55 2.9620(4) . 4_556 n
Cr+3_52 Mn+3_55 2.96198(26) . 5_655 n
Cr+3_52 Mn+3_55 2.96198(26) . 6_565 n
Cr+3_52 Mn+3_55 2.9620(4) . -4_555 n
Cr+3_52 Mn+3_55 2.96198(26) . -5_555 n
Cr+3_52 Mn+3_55 2.96198(26) . -6_555 n
Co+2_59 O-2_16 1.9958(12) . 1_555 n
Co+2_59 O-2_16 1.9958(12) . 107_555 n
Co+2_59 O-2_16 1.9958(12) . 111_555 n
Co+2_59 O-2_16 1.9958(12) . -105_544 n
Mn+2_55 O-2_16 1.9958(12) . 1_555 n
Mn+2_55 O-2_16 1.9958(12) . 107_555 n
Mn+2_55 O-2_16 1.9958(12) . 111_555 n
Mn+2_55 O-2_16 1.9958(12) . -105_544 n
Mn+3_55 O-2_16 1.9949(7) . 4_556 n
Mn+3_55 O-2_16 1.9949(7) . 5_655 n
Mn+3_55 O-2_16 1.9949(7) . 6_565 n
Mn+3_55 O-2_16 1.9949(7) . -4_555 n
Mn+3_55 O-2_16 1.9949(7) . -5_555 n
Mn+3_55 O-2_16 1.9949(7) . -6_555 n
Mn+3_55 Cr+3_52 2.9620(4) . 4_556 n
Mn+3_55 Cr+3_52 2.96198(26) . 5_655 n
Mn+3_55 Cr+3_52 2.96198(26) . 6_565 n
Mn+3_55 Cr+3_52 2.9620(4) . -4_555 n
Mn+3_55 Cr+3_52 2.96198(26) . -5_555 n
Mn+3_55 Cr+3_52 2.96198(26) . -6_555 n
Mn+3_55 Mn+3_55 2.9620(4) . 4_556 n
Mn+3_55 Mn+3_55 2.96198(26) . 5_655 n
Mn+3_55 Mn+3_55 2.96198(26) . 6_565 n
Mn+3_55 Mn+3_55 2.9620(4) . -4_555 n
Mn+3_55 Mn+3_55 2.96198(26) . -5_555 n
Mn+3_55 Mn+3_55 2.96198(26) . -6_555 n

loop_
_pd_block_diffractogram_id
2010-02-12T08:55|MN0_4CO0_6CR2O4_H_01|Agus_Purwanto|HRPD
2010-02-12T08:55|MN0_4CO0_6CR2O4_H_02|Agus_Purwanto|XRD
